data_2215221
loop_
_publ_author_name
'Chen, Guo-Jun'
'Wu, Yi-Cheng'
'Fu, Pei-Zhen'

_publ_section_title
;
 Strontium magnesium borate, Sr~2~Mg(BO~3~)~2~
;
_journal_coeditor_code MG2030
_journal_issue 9
_journal_name_full 'Acta Crystallographica Section E'
_journal_page_first i175
_journal_page_last i175
_journal_paper_doi 10.1107/S1600536807037099
_journal_volume 63
_journal_year 2007
_chemical_formula_iupac 'Sr2 Mg (B O3)2'
_chemical_formula_moiety 'B2 Mg O6, 2(Sr)'
_chemical_formula_sum 'B2 Mg O6 Sr2'
_chemical_formula_weight 317.17
_chemical_name_common 'Strontium magnesium borate'
_chemical_name_systematic 'Distrontium magnesium diborate'
_space_group_IT_number 12
_symmetry_cell_setting monoclinic
_symmetry_space_group_name_Hall '-C 2y'
_symmetry_space_group_name_H-M 'C 1 2/m 1'
_atom_sites_solution_primary direct
_atom_sites_solution_secondary difmap
_audit_creation_method SHELXL-97
_cell_angle_alpha 90.00
_cell_angle_beta 118.691(12)
_cell_angle_gamma 90.00
_cell_formula_units_Z 2
_cell_length_a 9.046(4)
_cell_length_b 5.1579(18)
_cell_length_c 6.103(3)
_cell_measurement_reflns_used 345
_cell_measurement_temperature 113(2)
_cell_measurement_theta_max 29.8
_cell_measurement_theta_min 3.8
_cell_volume 249.79(19)
_computing_cell_refinement CrystalClear
_computing_data_collection 'CrystalClear (Rigaku, 2005)'
_computing_data_reduction CrystalClear
_computing_molecular_graphics 'DIAMOND (Brandenburg, 1999)'
_computing_publication_material 'CrystalStructure (Rigaku/MSC, 2004)'
_computing_structure_refinement 'SHELXL97 (Sheldrick, 1997)'
_computing_structure_solution 'SHELXS97 (Sheldrick, 1997)'
_diffrn_ambient_temperature 113(2)
_diffrn_detector_area_resol_mean 7.31
_diffrn_measured_fraction_theta_full 0.997
_diffrn_measured_fraction_theta_max 0.997
_diffrn_measurement_device_type 'Rigaku Saturn'
_diffrn_measurement_method \w
_diffrn_radiation_monochromator confocal
_diffrn_radiation_source 'rotating anode'
_diffrn_radiation_type MoK\a
_diffrn_radiation_wavelength 0.71070
_diffrn_reflns_av_R_equivalents 0.1235
_diffrn_reflns_av_sigmaI/netI 0.1521
_diffrn_reflns_limit_h_max 11
_diffrn_reflns_limit_h_min -11
_diffrn_reflns_limit_k_max 6
_diffrn_reflns_limit_k_min -6
_diffrn_reflns_limit_l_max 8
_diffrn_reflns_limit_l_min -8
_diffrn_reflns_number 1180
_diffrn_reflns_theta_full 27.85
_diffrn_reflns_theta_max 27.85
_diffrn_reflns_theta_min 3.81
_diffrn_standards_number 0
_exptl_absorpt_coefficient_mu 21.435
_exptl_absorpt_correction_T_max 0.0995
_exptl_absorpt_correction_T_min 0.0515
_exptl_absorpt_correction_type numerical
_exptl_absorpt_process_details '(NUMABS; Rigaku, 2005)'
_exptl_crystal_colour colourless
_exptl_crystal_density_diffrn 4.217
_exptl_crystal_density_method 'not measured'
_exptl_crystal_description prism
_exptl_crystal_F_000 292
_exptl_crystal_size_max 0.34
_exptl_crystal_size_mid 0.22
_exptl_crystal_size_min 0.20
_refine_diff_density_max 1.932
_refine_diff_density_min -2.764
_refine_ls_extinction_coef 0.015(3)
_refine_ls_extinction_expression Fc^*^=kFc[1+0.001xFc^2^\l^3^/sin(2\q)]^-1/4^
_refine_ls_extinction_method SHELXL97
_refine_ls_goodness_of_fit_ref 1.138
_refine_ls_matrix_type full
_refine_ls_number_parameters 34
_refine_ls_number_reflns 329
_refine_ls_number_restraints 6
_refine_ls_restrained_S_all 1.129
_refine_ls_R_factor_all 0.0836
_refine_ls_R_factor_gt 0.0653
_refine_ls_shift/su_max 0.000
_refine_ls_shift/su_mean 0.000
_refine_ls_structure_factor_coef Fsqd
_refine_ls_weighting_details 'calc w=1/[\s^2^(Fo^2^)+(0.0588P)^2^] where P=(Fo^2^+2Fc^2^)/3'
_refine_ls_weighting_scheme calc
_refine_ls_wR_factor_gt 0.1480
_refine_ls_wR_factor_ref 0.1532
_reflns_number_gt 239
_reflns_number_total 329
_reflns_threshold_expression I>2\s(I)
_cod_data_source_file mg2030.cif
_cod_data_source_block I
_cod_original_cell_volume 249.81(19)
_cod_original_sg_symbol_H-M 'C 2/m'
_cod_database_code 2215221
_cod_database_fobs_code 2215221

loop_
_symmetry_equiv_pos_as_xyz
'x, y, z'
'-x, y, -z'
'x+1/2, y+1/2, z'
'-x+1/2, y+1/2, -z'
'-x, -y, -z'
'x, -y, z'
'-x+1/2, -y+1/2, -z'
'x+1/2, -y+1/2, z'

loop_
_atom_site_type_symbol
_atom_site_label
_atom_site_fract_x
_atom_site_fract_y
_atom_site_fract_z
_atom_site_U_iso_or_equiv
_atom_site_adp_type
_atom_site_calc_flag
_atom_site_refinement_flags
_atom_site_occupancy
Sr Sr1 0.2895(2) 0.0000 0.8170(3) 0.0101(9) Uani d S 1
Mg Mg1 0.5000 0.0000 0.5000 0.0100(19) Uani d S 1
O O1 -0.0227(11) -0.2346(16) 0.2319(14) 0.013(2) Uani d U 1
O O2 0.2305(15) 0.0000 0.334(2) 0.014(3) Uani d S 1
B B1 0.065(3) 0.0000 0.262(4) 0.015(5) Uani d S 1

loop_
_atom_site_aniso_label
_atom_site_aniso_U_11
_atom_site_aniso_U_22
_atom_site_aniso_U_33
_atom_site_aniso_U_12
_atom_site_aniso_U_13
_atom_site_aniso_U_23
Sr1 0.0114(11) 0.0111(13) 0.0122(11) 0.000 0.0092(8) 0.000
Mg1 0.008(5) 0.013(5) 0.014(4) 0.000 0.009(4) 0.000
O1 0.017(5) 0.016(5) 0.016(4) 0.004(4) 0.015(4) 0.001(4)
O2 0.012(7) 0.009(8) 0.025(7) 0.000 0.012(6) 0.000
B1 0.015(13) 0.018(14) 0.014(11) 0.000 0.009(10) 0.000

loop_
_atom_type_symbol
_atom_type_description
_atom_type_scat_dispersion_real
_atom_type_scat_dispersion_imag
_atom_type_scat_source
B B 0.0013 0.0007 'International Tables Vol C Tables 4.2.6.8 and 6.1.1.4'
O O 0.0106 0.0060 'International Tables Vol C Tables 4.2.6.8 and 6.1.1.4'
Sr Sr -1.5307 3.2498 'International Tables Vol C Tables 4.2.6.8 and 6.1.1.4'
Mg Mg 0.0486 0.0363 'International Tables Vol C Tables 4.2.6.8 and 6.1.1.4'

loop_
_geom_angle_atom_site_label_1
_geom_angle_atom_site_label_2
_geom_angle_atom_site_label_3
_geom_angle_site_symmetry_1
_geom_angle_site_symmetry_3
_geom_angle
O1 Sr1 O1 5_556 2_556 55.8(4)
O1 Sr1 O1 5_556 4_556 119.65(7)
O1 Sr1 O1 2_556 4_556 168.1(3)
O1 Sr1 O1 5_556 7_546 168.1(3)
O1 Sr1 O1 2_556 7_546 119.65(7)
O1 Sr1 O1 4_556 7_546 62.2(4)
O1 Sr1 O1 5_556 3_556 90.2(3)
O1 Sr1 O1 2_556 3_556 119.07(18)
O1 Sr1 O1 4_556 3_556 70.2(3)
O1 Sr1 O1 7_546 3_556 101.2(2)
O1 Sr1 O1 5_556 8_546 119.07(18)
O1 Sr1 O1 2_556 8_546 90.2(3)
O1 Sr1 O1 4_556 8_546 101.2(2)
O1 Sr1 O1 7_546 8_546 70.2(3)
O1 Sr1 O1 3_556 8_546 62.1(4)
O1 Sr1 O2 5_556 7_556 67.1(3)
O1 Sr1 O2 2_556 7_556 119.9(3)
O1 Sr1 O2 4_556 7_556 53.0(3)
O1 Sr1 O2 7_546 7_556 112.3(3)
O1 Sr1 O2 3_556 7_556 75.1(3)
O1 Sr1 O2 8_546 7_556 136.2(3)
O1 Sr1 O2 5_556 7_546 119.9(3)
O1 Sr1 O2 2_556 7_546 67.1(3)
O1 Sr1 O2 4_556 7_546 112.3(3)
O1 Sr1 O2 7_546 7_546 53.0(3)
O1 Sr1 O2 3_556 7_546 136.2(3)
O1 Sr1 O2 8_546 7_546 75.1(3)
O2 Sr1 O2 7_556 7_546 143.5(5)
O1 Sr1 O2 5_556 . 100.8(3)
O1 Sr1 O2 2_556 . 100.8(3)
O1 Sr1 O2 4_556 . 68.4(3)
O1 Sr1 O2 7_546 . 68.4(3)
O1 Sr1 O2 3_556 . 137.2(3)
O1 Sr1 O2 8_546 . 137.2(3)
O2 Sr1 O2 7_556 . 71.7(3)
O2 Sr1 O2 7_546 . 71.7(3)
O1 Sr1 B1 5_556 . 77.4(4)
O1 Sr1 B1 2_556 . 77.4(4)
O1 Sr1 B1 4_556 . 90.9(4)
O1 Sr1 B1 7_546 . 90.9(4)
O1 Sr1 B1 3_556 . 148.65(19)
O1 Sr1 B1 8_546 . 148.65(19)
O2 Sr1 B1 7_556 . 73.6(3)
O2 Sr1 B1 7_546 . 73.6(3)
O2 Sr1 B1 . . 26.5(5)
O1 Sr1 B1 5_556 5_556 27.94(19)
O1 Sr1 B1 2_556 5_556 27.94(19)
O1 Sr1 B1 4_556 5_556 145.9(2)
O1 Sr1 B1 7_546 5_556 145.9(2)
O1 Sr1 B1 3_556 5_556 107.4(4)
O1 Sr1 B1 8_546 5_556 107.4(4)
O2 Sr1 B1 7_556 5_556 93.1(3)
O2 Sr1 B1 7_546 5_556 93.1(3)
O2 Sr1 B1 . 5_556 100.7(5)
B1 Sr1 B1 . 5_556 74.2(7)
O1 Sr1 B1 5_556 7_556 92.0(4)
O1 Sr1 B1 2_556 7_556 146.1(4)
O1 Sr1 B1 4_556 7_556 27.7(4)
O1 Sr1 B1 7_546 7_556 89.6(4)
O1 Sr1 B1 3_556 7_556 65.6(4)
O1 Sr1 B1 8_546 7_556 117.6(5)
O2 Sr1 B1 7_556 7_556 26.2(4)
O2 Sr1 B1 7_546 7_556 135.7(4)
O2 Sr1 B1 . 7_556 72.7(4)
B1 Sr1 B1 . 7_556 86.0(5)
B1 Sr1 B1 5_556 7_556 118.9(4)
O1 Mg1 O1 4_556 3 97.0(4)
O1 Mg1 O1 4_556 7_546 83.0(4)
O1 Mg1 O1 3 7_546 179.9980(10)
O1 Mg1 O1 4_556 8_545 180.0
O1 Mg1 O1 3 8_545 83.0(4)
O1 Mg1 O1 7_546 8_545 97.0(4)
O1 Mg1 O2 4_556 5_656 88.2(4)
O1 Mg1 O2 3 5_656 91.8(4)
O1 Mg1 O2 7_546 5_656 88.2(4)
O1 Mg1 O2 8_545 5_656 91.8(4)
O1 Mg1 O2 4_556 . 91.8(4)
O1 Mg1 O2 3 . 88.2(4)
O1 Mg1 O2 7_546 . 91.8(4)
O1 Mg1 O2 8_545 . 88.2(4)
O2 Mg1 O2 5_656 . 180.0
O1 Mg1 Sr1 4_556 5_656 126.7(2)
O1 Mg1 Sr1 3 5_656 53.3(2)
O1 Mg1 Sr1 7_546 5_656 126.7(2)
O1 Mg1 Sr1 8_545 5_656 53.3(2)
O2 Mg1 Sr1 5_656 5_656 55.4(4)
O2 Mg1 Sr1 . 5_656 124.6(4)
O1 Mg1 Sr1 4_556 . 53.3(2)
O1 Mg1 Sr1 3 . 126.7(2)
O1 Mg1 Sr1 7_546 . 53.3(2)
O1 Mg1 Sr1 8_545 . 126.7(2)
O2 Mg1 Sr1 5_656 . 124.6(4)
O2 Mg1 Sr1 . . 55.4(4)
Sr1 Mg1 Sr1 5_656 . 180.0
O1 Mg1 Sr1 4_556 3 46.7(2)
O1 Mg1 Sr1 3 3 73.4(2)
O1 Mg1 Sr1 7_546 3 106.6(2)
O1 Mg1 Sr1 8_545 3 133.3(2)
O2 Mg1 Sr1 5_656 3 50.46(11)
O2 Mg1 Sr1 . 3 129.54(11)
Sr1 Mg1 Sr1 5_656 3 80.56(5)
Sr1 Mg1 Sr1 . 3 99.44(5)
O1 Mg1 Sr1 4_556 3_545 106.6(2)
O1 Mg1 Sr1 3 3_545 133.3(2)
O1 Mg1 Sr1 7_546 3_545 46.7(2)
O1 Mg1 Sr1 8_545 3_545 73.4(2)
O2 Mg1 Sr1 5_656 3_545 50.46(11)
O2 Mg1 Sr1 . 3_545 129.54(11)
Sr1 Mg1 Sr1 5_656 3_545 80.56(5)
Sr1 Mg1 Sr1 . 3_545 99.44(5)
Sr1 Mg1 Sr1 3 3_545 94.23(5)
O1 Mg1 Sr1 4_556 7_556 73.4(2)
O1 Mg1 Sr1 3 7_556 46.7(2)
O1 Mg1 Sr1 7_546 7_556 133.3(2)
O1 Mg1 Sr1 8_545 7_556 106.6(2)
O2 Mg1 Sr1 5_656 7_556 129.55(11)
O2 Mg1 Sr1 . 7_556 50.46(11)
Sr1 Mg1 Sr1 5_656 7_556 99.44(5)
Sr1 Mg1 Sr1 . 7_556 80.56(5)
Sr1 Mg1 Sr1 3 7_556 85.77(5)
Sr1 Mg1 Sr1 3_545 7_556 180.0
O1 Mg1 Sr1 4_556 7_546 133.3(2)
O1 Mg1 Sr1 3 7_546 106.6(2)
O1 Mg1 Sr1 7_546 7_546 73.4(2)
O1 Mg1 Sr1 8_545 7_546 46.7(2)
O2 Mg1 Sr1 5_656 7_546 129.54(11)
O2 Mg1 Sr1 . 7_546 50.46(11)
Sr1 Mg1 Sr1 5_656 7_546 99.44(5)
Sr1 Mg1 Sr1 . 7_546 80.56(5)
Sr1 Mg1 Sr1 3 7_546 180.0
Sr1 Mg1 Sr1 3_545 7_546 85.77(5)
Sr1 Mg1 Sr1 7_556 7_546 94.23(5)
B1 O1 Mg1 . 3_445 128.9(10)
B1 O1 Sr1 . 5_556 92.9(9)
Mg1 O1 Sr1 3_445 5_556 97.7(3)
B1 O1 Sr1 . 7_546 91.6(9)
Mg1 O1 Sr1 3_445 7_546 88.0(3)
Sr1 O1 Sr1 5_556 7_546 168.1(3)
B1 O1 Sr1 . 3_444 129.1(10)
Mg1 O1 Sr1 3_445 3_444 100.9(3)
Sr1 O1 Sr1 5_556 3_444 89.8(3)
Sr1 O1 Sr1 7_546 3_444 78.8(2)
B1 O2 Mg1 . . 172.3(13)
B1 O2 Sr1 . 7_556 90.4(4)
Mg1 O2 Sr1 . 7_556 92.0(3)
B1 O2 Sr1 . 7_546 90.4(4)
Mg1 O2 Sr1 . 7_546 92.0(3)
Sr1 O2 Sr1 7_556 7_546 143.5(5)
B1 O2 Sr1 . . 87.9(11)
Mg1 O2 Sr1 . . 84.4(4)
Sr1 O2 Sr1 7_556 . 108.3(3)
Sr1 O2 Sr1 7_546 . 108.3(3)
O2 B1 O1 . 6 120.9(9)
O2 B1 O1 . . 120.9(9)
O1 B1 O1 6 . 118.0(17)
O2 B1 Sr1 . . 65.6(10)
O1 B1 Sr1 6 . 100.5(9)
O1 B1 Sr1 . . 100.5(9)
O2 B1 Sr1 . 5_556 171.4(14)
O1 B1 Sr1 6 5_556 59.1(9)
O1 B1 Sr1 . 5_556 59.1(9)
Sr1 B1 Sr1 . 5_556 105.8(7)
O2 B1 Sr1 . 7_556 63.4(5)
O1 B1 Sr1 6 7_556 60.7(6)
O1 B1 Sr1 . 7_556 165.3(13)
Sr1 B1 Sr1 . 7_556 94.0(5)
Sr1 B1 Sr1 5_556 7_556 118.9(4)
O2 B1 Sr1 . 7_546 63.4(5)
O1 B1 Sr1 6 7_546 165.3(13)
O1 B1 Sr1 . 7_546 60.7(6)
Sr1 B1 Sr1 . 7_546 94.0(5)
Sr1 B1 Sr1 5_556 7_546 118.9(4)
Sr1 B1 Sr1 7_556 7_546 116.3(7)

loop_
_geom_bond_atom_site_label_1
_geom_bond_atom_site_label_2
_geom_bond_site_symmetry_2
_geom_bond_distance
_geom_bond_publ_flag
Sr1 O1 5_556 2.585(8) y
Sr1 O1 2_556 2.585(8) ?
Sr1 O1 4_556 2.649(8) y
Sr1 O1 7_546 2.649(8) ?
Sr1 O1 3_556 2.654(9) y
Sr1 O1 8_546 2.654(8) ?
Sr1 O2 7_556 2.716(4) y
Sr1 O2 7_546 2.716(4) ?
Sr1 O2 . 2.730(13) y
Sr1 B1 . 3.00(2) ?
Sr1 B1 5_556 3.01(2) ?
Sr1 B1 7_556 3.036(12) ?
Mg1 O1 4_556 2.067(8) y
Mg1 O1 3 2.067(8) ?
Mg1 O1 7_546 2.067(8) ?
Mg1 O1 8_545 2.067(8) ?
Mg1 O2 5_656 2.145(12) y
Mg1 O2 . 2.145(12) ?
Mg1 Sr1 5_656 3.302(2) ?
Mg1 Sr1 3 3.5196(16) ?
Mg1 Sr1 3_545 3.5197(16) ?
Mg1 Sr1 7_556 3.5197(16) ?
Mg1 Sr1 7_546 3.5197(16) ?
O1 B1 . 1.411(14) y
O1 Mg1 3_445 2.067(8) ?
O1 Sr1 5_556 2.585(8) ?
O1 Sr1 7_546 2.649(8) ?
O1 Sr1 3_444 2.654(8) ?
O2 B1 . 1.34(2) y
O2 Sr1 7_556 2.716(4) ?
O2 Sr1 7_546 2.716(4) ?
B1 O1 6 1.411(14) ?
B1 Sr1 5_556 3.01(2) ?
B1 Sr1 7_556 3.036(12) ?
B1 Sr1 7_546 3.036(12) ?
